data_2013238
loop_
_publ_author_name
'Harcharras, Mohamed'
'Goubitz, Kees'
'Ennaciri, Abdelaziz'
'Assaaoudi, Hassane'
'Schenk, Henk'

_publ_section_title
;
 KHCoP~2~O~7~&#x00B7;2H~2~O: a novel acidic pyrophosphate
;
_journal_issue 6
_journal_name_full 'Acta Crystallographica Section C'
_journal_page_first i57
_journal_page_last i58
_journal_paper_doi 10.1107/S0108270103010084
_journal_volume 59
_journal_year 2003
_chemical_formula_iupac 'K H Co P2 O7, 2H2 O'
_chemical_formula_moiety 'K Co (H P2 O7), 2H2 O'
_chemical_formula_sum 'Co H5 K O9 P2'
_chemical_formula_weight 309.01
_space_group_IT_number 62
_symmetry_cell_setting orthorhombic
_symmetry_space_group_name_Hall '-P 2ac 2n'
_symmetry_space_group_name_H-M 'P n m a'
_cell_angle_alpha 90.000
_cell_angle_beta 90.000
_cell_angle_gamma 90.000
_cell_formula_units_Z 4
_cell_length_a 15.4724(15)
_cell_length_b 7.7881(8)
_cell_length_c 6.4942(6)
_cell_measurement_reflns_used 955
_cell_measurement_temperature 250
_cell_measurement_theta_max 27.48
_cell_measurement_theta_min 2.63
_cell_volume 782.55(13)
_computing_cell_refinement 'HKL Scalepack (Otwinowski & Minor, 1997)'
_computing_data_collection KappaCCD
_computing_data_reduction 'Denzo and Scalepack (Otwinowski & Minor, 1997)'
_computing_molecular_graphics
;
PLATON (Spek, 2003), ORTEP (Johnson, 1970), PLUTON (Spek, 1991)
;
_computing_publication_material 'xtal BONDLA CIFIO PLATON'
_computing_structure_refinement 'xtal3.7 (Hall et al., 2000) CRYLSQ'
_computing_structure_solution 'DIRDIF96 (Beurskens et al., 1996)'
_diffrn_ambient_temperature 293
_diffrn_measured_fraction_theta_full 1.0
_diffrn_measured_fraction_theta_max 1.0
_diffrn_measurement_device 'Nonius KappaCCD'
_diffrn_measurement_method \f-scans
_diffrn_radiation_source 'fine-focus sealed tube'
_diffrn_radiation_type 'Mo K\a'
_diffrn_radiation_wavelength .71073
_diffrn_reflns_av_R_equivalents .041
_diffrn_reflns_av_sigmaI/netI .024
_diffrn_reflns_limit_h_max 20
_diffrn_reflns_limit_h_min -15
_diffrn_reflns_limit_k_max 8
_diffrn_reflns_limit_k_min -10
_diffrn_reflns_limit_l_max 8
_diffrn_reflns_limit_l_min -7
_diffrn_reflns_number 4664
_diffrn_reflns_theta_full 27.48
_diffrn_reflns_theta_max 27.48
_diffrn_reflns_theta_min 2.63
_diffrn_standards_number 0
_exptl_absorpt_coefficient_mu 3.157
_exptl_absorpt_correction_T_max 0.669
_exptl_absorpt_correction_T_min 0.569
_exptl_absorpt_correction_type empirical
_exptl_absorpt_process_details 'MULABS; Blessing, 1995'
_exptl_crystal_colour colourless
_exptl_crystal_density_diffrn 2.623
_exptl_crystal_density_meas ?
_exptl_crystal_description plate
_exptl_crystal_F_000 612
_exptl_crystal_size_max 0.2
_exptl_crystal_size_mid 0.2
_exptl_crystal_size_min 0.04
_refine_diff_density_max .619
_refine_diff_density_min -.972
_refine_ls_extinction_coef 163E1(12)
_refine_ls_extinction_expression 'Eq22 p292 Cryst. Comp. Munksgaard 1970'
_refine_ls_extinction_method 'Zachariasen (1967)'
_refine_ls_goodness_of_fit_all 1.378
_refine_ls_goodness_of_fit_ref 1.374
_refine_ls_hydrogen_treatment constr
_refine_ls_matrix_type full
_refine_ls_number_constraints 0
_refine_ls_number_parameters 80
_refine_ls_number_reflns 955
_refine_ls_number_restraints 3
_refine_ls_R_factor_all .034
_refine_ls_R_factor_gt .034
_refine_ls_shift/su_max .042
_refine_ls_shift/su_mean .001
_refine_ls_structure_factor_coef Fsqd
_refine_ls_weighting_details '1/[900. + 0.01*(\s(F~o~^2^)^2^) + 0.01/(\s(F~o~^2^))]'
_refine_ls_weighting_scheme calc
_refine_ls_wR_factor_all .039
_refine_ls_wR_factor_ref .039
_reflns_number_gt 955
_reflns_number_observed 955
_reflns_number_total 955
_reflns_threshold_expression 'Fsqd >  .00 sig(Fsqd)'
_cod_data_source_file av1135.cif
_cod_data_source_block I
_cod_depositor_comments
;
The following automatic conversions were performed:

'_exptl_crystal_density_meas' value 'not measured' was changed to '?'
- the value is perceived as not measured.

Automatic conversion script
Id: cif_fix_values 3008 2015-01-20 13:52:24Z robertas 
;
_cod_original_cell_volume 782.56(14)
_cod_original_sg_symbol_Hall -p_2ac_2n
_cod_original_formula_sum 'H5 Co K O9 P2'
_cod_database_code 2013238
_cod_database_fobs_code 2013238

loop_
_symmetry_equiv_pos_as_xyz
+x,+y,+z
1/2-x,-y,1/2+z
1/2+x,1/2-y,1/2-z
-x,1/2+y,-z
-x,-y,-z
1/2+x,+y,1/2-z
1/2-x,1/2+y,1/2+z
+x,1/2-y,+z

loop_
_atom_site_label
_atom_site_fract_x
_atom_site_fract_y
_atom_site_fract_z
_atom_site_U_iso_or_equiv
_atom_site_adp_type
_atom_site_calc_flag
_atom_site_calc_attached_atom
_atom_site_occupancy
_atom_site_disorder_assembly
_atom_site_disorder_group
Co .30492(4) .75000 .56152(11) .0108(3) Uani ? ? 1.00000 ? ?
K .53494(7) .75000 .61789(19) .0189(5) Uani ? ? 1.00000 ? ?
P .13604(5) .56130(10) .36122(14) .0106(4) Uani ? ? 1.00000 ? ?
O1 .1125(2) .75000 .2732(6) .0137(16) Uani ? ? 1.00000 ? ?
O2 .07528(13) .5311(3) .5457(4) .0149(11) Uani ? ? 1.00000 ? ?
H2 .018(3) .516(14) .494(18) .03500 Uiso ? ? .50000 ? ?
O3 .11494(12) .4429(3) .1864(4) .0136(10) Uani ? ? 1.00000 ? ?
O4 .22892(13) .5616(3) .4301(4) .0141(10) Uani ? ? 1.00000 ? ?
O5w .3944(2) .75000 .3090(6) .0176(17) Uani ? ? 1.00000 ? ?
H5w .404(3) .656(3) .218(5) .03500 Uiso ? ? 1.00000 ? ?
O6w .2153(2) .75000 .8164(6) .0160(17) Uani ? ? 1.00000 ? ?
H6w .233(3) .663(4) .912(5) .03500 Uiso ? ? 1.00000 ? ?

loop_
_atom_site_aniso_label
_atom_site_aniso_U_11
_atom_site_aniso_U_22
_atom_site_aniso_U_33
_atom_site_aniso_U_12
_atom_site_aniso_U_13
_atom_site_aniso_U_23
Co .0105(3) .0087(3) .0133(3) .00000 -.0012(3) .00000
K .0156(5) .0219(5) .0191(6) .00000 .0001(5) .00000
P .0102(3) .0075(3) .0140(4) -.0005(3) .0003(4) -.0009(4)
O1 .0180(16) .0101(12) .0132(19) .00000 -.0035(15) .00000
O2 .0129(10) .0168(10) .0149(13) -.0013(8) .0005(10) .0004(11)
O3 .0136(10) .0113(8) .0157(13) -.0019(9) -.0019(9) -.0041(10)
O4 .0131(10) .0082(9) .0211(12) .0002(8) -.0034(10) -.0027(11)
O5w .0247(18) .0140(14) .0141(19) .00000 .0044(16) .00000
O6w .0172(17) .0115(14) .0193(19) .00000 -.0001(15) .00000

loop_
_atom_type_symbol
_atom_type_scat_dispersion_real
_atom_type_scat_dispersion_imag
_atom_type_scat_source
Co .299 .973 'Int Tables Vol IV Tables 2.2B and 2.3.1'
K .179 .25 'Int Tables Vol IV Tables 2.2B and 2.3.1'
P .09 .095 'Int Tables Vol IV Tables 2.2B and 2.3.1'
O .008 .006 'Int Tables Vol IV Tables 2.2B and 2.3.1'
H 0 0 'Int Tables Vol IV Tables 2.2B and 2.3.1'

loop_
_geom_angle_atom_site_label_1
_geom_angle_atom_site_label_2
_geom_angle_atom_site_label_3
_geom_angle_site_symmetry_1
_geom_angle_site_symmetry_2
_geom_angle_site_symmetry_3
_geom_angle
_geom_angle_publ_flag
O4 Co O4 '8 565' . . 90.58(9) ?
O4 Co O3 '8 565' . '2 565' 178.04(9) ?
O4 Co O3 '8 565' . 7 89.29(8) ?
O4 Co O5w '8 565' . . 92.96(9) ?
O4 Co O6w '8 565' . . 87.21(9) ?
O4 Co K '8 565' . . 127.49(6) ?
O4 Co O3 . . '2 565' 89.29(8) ?
O4 Co O3 . . 7 178.04(9) ?
O4 Co O5w . . . 92.96(9) ?
O4 Co O6w . . . 87.21(9) ?
O4 Co K . . . 127.49(6) ?
O3 Co O3 '2 565' . 7 90.77(8) ?
O3 Co O5w '2 565' . . 85.09(9) ?
O3 Co O6w '2 565' . . 94.74(9) ?
O3 Co K '2 565' . . 51.39(6) ?
O3 Co O5w 7 . . 85.09(9) ?
O3 Co O6w 7 . . 94.74(9) ?
O3 Co K 7 . . 51.39(6) ?
O5w Co O6w . . . 179.76(14) ?
O5w Co K . . . 55.69(10) ?
O6w Co K . . . 124.07(10) ?
O3 K O3 7 . '2 565' 64.92(6) ?
O3 K O1 7 . '3 565' 119.86(8) ?
O3 K O6w 7 . '3 566' 142.67(6) ?
O3 K O2 7 . '6 556' 112.45(8) ?
O3 K O2 7 . '3 566' 74.80(6) ?
O3 K O5w 7 . . 59.92(7) ?
O3 K Co 7 . . 36.10(5) ?
O3 K O1 '2 565' . '3 565' 119.86(8) ?
O3 K O6w '2 565' . '3 566' 142.67(6) ?
O3 K O2 '2 565' . '6 556' 74.80(6) ?
O3 K O2 '2 565' . '3 566' 112.45(8) ?
O3 K O5w '2 565' . . 59.92(7) ?
O3 K Co '2 565' . . 36.10(5) ?
O1 K O6w '3 565' . '3 566' 73.40(11) ?
O1 K O2 '3 565' . '6 556' 126.98(7) ?
O1 K O2 '3 565' . '3 566' 126.98(7) ?
O1 K O5w '3 565' . . 72.60(10) ?
O1 K Co '3 565' . . 109.42(8) ?
O6w K O2 '3 566' . '6 556' 70.52(8) ?
O6w K O2 '3 566' . '3 566' 70.52(8) ?
O6w K O5w '3 566' . . 146.00(11) ?
O6w K Co '3 566' . . 177.18(9) ?
O2 K O2 '6 556' . '3 566' 73.75(7) ?
O2 K O5w '6 556' . . 133.08(6) ?
O2 K Co '6 556' . . 107.30(5) ?
O2 K O5w '3 566' . . 133.08(6) ?
O2 K Co '3 566' . . 107.30(5) ?
O5w K Co . . . 36.82(7) ?
O1 P O2 '3 565' '3 565' '3 565' 106.01(15) yes
O1 P O3 '3 565' '3 565' '3 565' 104.03(16) yes
O1 P O4 '3 565' '3 565' '3 565' 108.56(14) yes
O2 P O3 '3 565' '3 565' '3 565' 111.23(12) yes
O2 P O4 '3 565' '3 565' '3 565' 110.59(13) yes
O3 P O4 '3 565' '3 565' '3 565' 115.72(12) yes
P O1 P 6 '3 565' '3 565' 130.5(2) yes
P O1 K 6 '3 565' . 114.54(12) ?
P O1 K '3 565' '3 565' . 114.54(12) ?
H2 O2 P '3 566' '3 566' '3 566' 108(6) ?
H2 O2 K '3 566' '3 566' . 98(6) ?
P O2 K '3 566' '3 566' . 129.84(11) ?
H2 H2 O2 7 '3 566' '3 566' 148(19) ?
P O3 Co '2 565' '2 565' . 126.96(12) ?
P O3 K '2 565' '2 565' . 129.15(11) ?
Co O3 K . '2 565' . 92.51(8) ?
P O4 Co . . . 131.87(13) ?
H5w O5w H5w . . '8 565' 101(3) ?
H5w O5w Co . . . 125(2) ?
H5w O5w K . . . 108(2) ?
H5w O5w Co '8 565' . . 125(2) ?
H5w O5w K '8 565' . . 108(2) ?
Co O5w K . . . 87.49(12) ?
H6w O6w H6w '8 565' . . 90(3) ?
H6w O6w Co '8 565' . . 108(2) ?
H6w O6w K '8 565' . '3 466' 101(2) ?
H6w O6w Co . . . 108(2) ?
H6w O6w K . . '3 466' 101(2) ?
Co O6w K . . '3 466' 138.64(16) ?

loop_
_geom_bond_atom_site_label_1
_geom_bond_atom_site_label_2
_geom_bond_site_symmetry_1
_geom_bond_site_symmetry_2
_geom_bond_distance
_geom_bond_publ_flag
Co O3 . '2 565' 2.110(2) yes
Co O3 . 7 2.110(2) yes
Co O4 . . 2.065(2) yes
Co O4 . '8 565' 2.065(2) yes
Co O5w . . 2.146(4) yes
Co O6w . . 2.159(4) yes
Co K . . 3.5778(12) ?
K O3 . 7 2.798(2) ?
K O3 . '2 565' 2.798(2) ?
K O1 . '3 565' 2.809(4) ?
K O6w . '3 566' 2.823(3) ?
K O2 . '6 556' 2.840(3) ?
K O2 . '3 566' 2.840(3) ?
K O5w . . 2.958(4) ?
P O1 '3 565' '3 565' 1.618(2) yes
P O2 '3 565' '3 565' 1.541(2) yes
P O3 '3 565' '3 565' 1.499(2) yes
P O4 '3 565' '3 565' 1.505(2) yes
O2 H2 '3 566' '3 566' .96(6) ?
H2 H2 '3 566' 7 .61(9) ?
O5w H5w . . 0.96(3) ?
O5w H5w . '8 565' 0.96(3) ?
O6w H6w . '8 565' 0.96(3) ?
O6w H6w . . 0.96(3) ?

loop_
_geom_contact_atom_site_label_1
_geom_contact_atom_site_label_2
_geom_contact_distance
_geom_contact_site_symmetry_1
_geom_contact_site_symmetry_2
H6w H6w 1.35(4) . '8 565'
H5w H5w 1.47(4) . '8 565'
O2 H2 1.51(6) '3 566' 7
O4 H6w 1.85(3) . '2 564'
O2 H5w 1.86(3) '3 566' '4 656'
P H2 2.05(7) '3 565' '3 565'
H2 H5w 2.31(10) '3 566' '4 656'
O2 O2 2.453(3) '3 566' 7
O1 O3 2.458(2) '3 565' 6
O1 O3 2.458(2) '3 565' '3 565'
H2 H5w 2.49(9) '3 566' '8 566'
O2 O4 2.504(3) '3 566' '3 566'
O2 O3 2.509(3) '3 566' '3 566'
O1 O2 2.524(4) '3 565' '3 565'
O1 O2 2.524(4) '3 565' 6
O1 O4 2.537(3) '3 565' 6
O1 O4 2.537(3) '3 565' '3 565'
O3 O4 2.544(3) '2 565' '2 565'
H2 O3 2.56(10) '3 566' '3 566'
Co H6w 2.62(3) . '8 565'
Co H6w 2.62(3) . .
P H2 2.63(6) '3 565' '7 554'
O4 O6w 2.679(3) . '2 564'
P H6w 2.69(4) '3 565' '4 656'
O1 H2 2.74(10) '3 565' '3 565'
O1 H2 2.74(10) '3 565' 6
Co H5w 2.81(4) . .
Co H5w 2.81(4) . '8 565'
O2 O5w 2.818(3) '3 566' '4 656'
O3 O5w 2.878(4) '2 565' .
O3 H6w 2.89(4) '2 565' .
O4 O6w 2.914(4) . .
P H5w 2.93(3) '3 565' '4 655'
O3 O4 2.934(3) '2 565' .
O4 O4 2.935(3) . '8 565'
H2 O3 2.94(9) '3 566' 7
P P 2.9393(11) '3 565' 6
O3 O3 3.004(3) '2 565' 7
O4 O5w 3.054(4) . .
O1 H6w 3.08(3) '3 565' '6 556'
O1 H6w 3.08(3) '3 565' '3 566'
O3 H6w 3.08(3) '2 565' '2 564'
K H2 3.12(11) . '3 566'
K H2 3.12(11) . '6 556'
O4 H5w 3.13(4) . .
O3 O6w 3.141(3) '2 565' .
O2 H5w 3.15(3) '3 566' '5 676'
K H6w 3.15(4) . '6 556'
K H6w 3.15(4) . '3 566'
O3 H5w 3.15(3) '2 565' .
O4 H6w 3.16(3) . '7 544'
H2 O5w 3.21(10) '3 566' '4 656'
O4 H6w 3.23(3) . .
Co P 3.2404(10) . '2 565'
Co P 3.2404(10) . 7
O4 H5w 3.25(4) . '2 565'
O1 H2 3.26(9) '3 565' '7 554'
O1 H2 3.26(9) '3 565' '2 564'
Co P 3.2679(10) . '8 565'
Co P 3.2679(10) . .
O2 O6w 3.270(4) '3 566' '3 566'
H2 O5w 3.29(10) '3 566' '1 556'
O2 H5w 3.30(4) '3 566' '8 566'
P O4 3.300(2) '3 565' 6
H5w H6w 3.30(5) . '1 554'
K H2 3.31(11) . 7
K H2 3.31(11) . '2 565'
O1 H5w 3.31(4) '3 565' '8 565'
O1 H5w 3.31(4) '3 565' .
H2 O4 3.31(5) '3 566' '3 566'
K O3 3.341(2) . 6
K O3 3.341(2) . '3 565'
P O6w 3.354(2) '3 565' '4 656'
O1 O6w 3.366(5) '3 565' '3 566'
K H5w 3.38(4) . '8 565'
K H5w 3.38(4) . .
P H6w 3.38(3) '3 565' '3 566'
H2 H5w 3.38(11) '3 566' '5 676'
H2 H5w 3.40(10) '3 566' '1 556'
P O2 3.402(2) '3 565' '7 554'
O2 O2 3.409(3) '3 566' '6 556'
Co H6w 3.41(3) . '7 554'
Co H6w 3.41(3) . '2 564'
O1 O5w 3.417(5) '3 565' .
O2 O3 3.425(3) '3 566' 7
O2 H6w 3.44(4) '3 566' '4 657'
O4 O4 3.448(3) . '2 564'
O4 O4 3.448(3) . '2 565'
Co O4 3.448(2) . 7
Co O4 3.448(2) . '2 565'
O4 H6w 3.46(3) . '1 554'
K H5w 3.47(3) . '5 666'
K H5w 3.47(3) . '4 656'
H5w H6w 3.50(5) . '2 564'
Co O1 3.517(3) . .
P O2 3.521(2) '3 565' 6
O3 H6w 3.52(3) '2 565' '8 565'
P O6w 3.522(3) '3 565' '3 565'
O3 H5w 3.55(3) '2 565' '1 556'
O2 H6w 3.56(4) '3 566' '3 566'
H5w H6w 3.59(5) . '8 564'
P O4 3.622(2) '3 565' '4 656'
O5w H6w 3.65(4) . '8 564'
O5w H6w 3.65(4) . '1 554'
O2 H2 3.65(11) '3 566' '6 556'
P H5w 3.70(4) '3 565' '8 565'
O3 H5w 3.71(4) '2 565' '5 666'
H5w O6w 3.71(3) . '2 564'
P H6w 3.72(3) '3 565' '5 676'
O3 O6w 3.730(4) '2 565' '2 564'
O4 H5w 3.75(4) . '8 565'
K P 3.7800(14) . 6
K P 3.7800(14) . '3 565'
O3 H5w 3.79(3) '2 565' '8 565'
O4 H6w 3.79(3) . '8 565'
P O5w 3.815(3) '3 565' '4 655'
O1 O2 3.824(3) '3 565' '7 554'
O1 O2 3.824(3) '3 565' '2 564'
O5w H6w 3.84(3) . '7 554'
O5w H6w 3.84(3) . '2 564'
P H2 3.86(10) '3 565' 6
O1 O6w 3.870(5) '3 565' '3 565'
H2 O4 3.90(5) '3 566' 7
K P 3.9209(12) . 7
K P 3.9209(12) . '2 565'
P H6w 3.92(3) '3 565' '6 556'
K O2 3.927(2) . 7
K O2 3.927(2) . '2 565'
Co O2 3.942(2) . '8 565'
Co O2 3.942(2) . .
O4 O5w 3.948(4) . '2 565'
P H6w 3.96(3) '3 565' '3 565'
P H5w 3.97(3) '3 565' '5 675'
H5w O6w 3.98(4) . '1 554'
O2 H5w 3.99(3) '3 566' '1 556'
O4 H6w 3.99(3) . '8 564'
O2 O4 3.991(3) '3 566' '4 656'
O3 H6w 3.99(3) '2 565' '7 544'
O2 O5w 4.005(4) '3 566' '1 556'
K P 4.0062(14) . '3 566'
K P 4.0062(14) . '6 556'
P O6w 4.023(4) '3 565' '3 566'
O2 O4 4.034(3) '3 566' '6 556'
P O3 4.038(2) '3 565' 6
K O5w 4.0722(11) . '4 646'
K O5w 4.0722(11) . '4 656'
P O3 4.100(2) '3 565' '6 565'
O1 O4 4.107(4) '3 565' '5 666'
O1 O4 4.107(4) '3 565' '4 656'
K O1 4.132(4) . '3 566'
P O5w 4.166(3) '3 565' .
O3 O5w 4.167(3) '2 565' '4 646'
O3 O4 4.174(3) '2 565' '8 565'
O2 O6w 4.184(3) '3 566' '4 657'
Co O6w 4.2185(15) . '2 574'
Co O6w 4.2185(15) . '2 564'
O5w O6w 4.232(5) . '1 554'
P H5w 4.24(4) '3 565' .
O5w O6w 4.2485(19) . '2 574'
O5w O6w 4.2485(19) . '2 564'
O4 O6w 4.252(4) . '1 554'
Co O2 4.256(2) . '2 565'
Co O2 4.256(2) . 7
O2 O3 4.262(3) '3 566' '3 565'
P O5w 4.273(3) '3 565' '3 565'
O5w O6w 4.305(5) . .
P H5w 4.31(4) '3 565' '3 565'
O3 O5w 4.316(4) '2 565' '1 556'
K K 4.3218(8) . '4 646'
K K 4.3218(8) . '4 656'
Co O1 4.3226(16) . '2 565'
Co O1 4.3226(16) . '2 575'
P O4 4.351(2) '3 565' '4 655'
P O5w 4.354(3) '3 565' '4 656'
O1 O5w 4.368(5) '3 565' '3 565'
P H2 4.37(10) '3 565' '2 564'
O2 O2 4.379(3) '3 566' '6 566'
K H2 4.38(11) . 6
K H2 4.38(11) . '3 565'
P O3 4.394(2) '3 565' '4 655'
K O4 4.397(2) . '5 666'
K O4 4.397(2) . '4 656'
Co O2 4.410(2) . '2 564'
Co O2 4.410(2) . '7 554'
Co H6w 4.41(3) . '1 554'
Co H6w 4.41(3) . '8 564'
K O4 4.447(2) . '6 556'
K O4 4.447(2) . '3 566'
K H5w 4.45(3) . '8 566'
K H5w 4.45(3) . '1 556'
Co O3 4.505(2) . '8 565'
Co O3 4.505(2) . .
K H2 4.62(11) . '2 564'
K H2 4.62(11) . '7 554'
K O1 4.6246(19) . '2 575'
K O1 4.6246(19) . '2 565'
K O2 4.638(3) . '7 554'
K O2 4.638(3) . '2 564'
Co K 4.6672(13) . '3 466'
K O2 4.676(3) . 6
K O2 4.676(3) . '3 565'
P P 4.6779(11) '3 565' '7 554'
Co K 4.7603(8) . '4 646'
Co K 4.7603(8) . '4 656'
Co O4 4.793(2) . '7 554'
Co O4 4.793(2) . '2 564'
K H5w 4.84(3) . '4 646'
K H5w 4.84(3) . '5 676'
P P 4.8488(12) '3 565' '6 565'
K O4 4.881(3) . 6
K O4 4.881(3) . '3 565'
P P 4.8879(12) '3 565' '4 655'
P P 4.8879(12) '3 565' '4 656'
K O5w 4.987(4) . '1 556'
K H6w 5.09(4) . '8 565'
K H6w 5.09(4) . .
K O4 5.105(2) . .
K O4 5.105(2) . '8 565'
K O6w 5.110(3) . .
K O4 5.164(2) . 7
K O4 5.164(2) . '2 565'
K O3 5.260(3) . '6 556'
K O3 5.260(3) . '3 566'
K P 5.6401(13) . '5 666'
K P 5.6401(13) . '4 656'
Co K 6.0759(14) . '3 465'
K K 6.4003(14) . '4 647'
K K 6.4003(14) . '4 657'
K K 6.4942(18) . '1 554'
K K 6.4942(18) . '1 556'

loop_
_geom_torsion_atom_site_label_1
_geom_torsion_atom_site_label_2
_geom_torsion_atom_site_label_3
_geom_torsion_atom_site_label_4
_geom_torsion_site_symmetry_1
_geom_torsion_site_symmetry_2
_geom_torsion_site_symmetry_3
_geom_torsion_site_symmetry_4
_geom_torsion
O3 Co K O1 '2 565' . . '3 565' 114.36(8)
O3 Co K O2 '2 565' . . '3 566' -104.58(10)
O3 Co K O3 '2 565' . . '2 565' .00(11)
O3 Co K O5w '2 565' . . . 114.36(8)
O3 Co K O6w '2 565' . . '3 566' -65.64(9)
O3 Co K O2 '2 565' . . '6 556' -26.70(9)
O3 Co K O3 '2 565' . . 7 -131.29(12)
O4 Co K O1 . . . '3 565' 63.60(9)
O4 Co K O2 . . . '3 566' -155.34(10)
O4 Co K O3 . . . '2 565' -50.76(12)
O4 Co K O5w . . . . 63.60(9)
O4 Co K O6w . . . '3 566' -116.40(10)
O4 Co K O2 . . . '6 556' -77.46(11)
O4 Co K O3 . . . 7 177.95(12)
O5w Co K O1 . . . '3 565' -.00005
O5w Co K O2 . . . '3 566' 141.06(5)
O5w Co K O3 . . . '2 565' -114.36(8)
O5w Co K O5w . . . . .00006
O5w Co K O6w . . . '3 566' 180.000(5)
O5w Co K O2 . . . '6 556' -141.06(5)
O5w Co K O3 . . . 7 114.36(8)
O6w Co K O1 . . . '3 565' 180.0000
O6w Co K O2 . . . '3 566' -38.94(5)
O6w Co K O3 . . . '2 565' 65.64(8)
O6w Co K O5w . . . . 180.0000
O6w Co K O6w . . . '3 566' .000(6)
O6w Co K O2 . . . '6 556' 38.94(5)
O6w Co K O3 . . . 7 -65.64(8)
O3 Co K O1 7 . . '3 565' -114.36(8)
O3 Co K O2 7 . . '3 566' 26.70(9)
O3 Co K O3 7 . . '2 565' 131.29(12)
O3 Co K O5w 7 . . . -114.36(8)
O3 Co K O6w 7 . . '3 566' 65.64(9)
O3 Co K O2 7 . . '6 556' 104.58(10)
O3 Co K O3 7 . . 7 .00(11)
O4 Co K O1 '8 565' . . '3 565' -63.60(9)
O4 Co K O2 '8 565' . . '3 566' 77.46(11)
O4 Co K O3 '8 565' . . '2 565' -177.95(12)
O4 Co K O5w '8 565' . . . -63.60(9)
O4 Co K O6w '8 565' . . '3 566' 116.40(10)
O4 Co K O2 '8 565' . . '6 556' 155.34(10)
O4 Co K O3 '8 565' . . 7 50.76(12)
K Co O3 K . . '2 565' . .00(3)
K Co O3 P . . '2 565' '2 565' 145.5(2)
O4 Co O3 K . . '2 565' . 142.08(9)
O4 Co O3 P . . '2 565' '2 565' -72.45(17)
O5w Co O3 K . . '2 565' . 49.05(8)
O5w Co O3 P . . '2 565' '2 565' -165.48(17)
O6w Co O3 K . . '2 565' . -130.78(8)
O6w Co O3 P . . '2 565' '2 565' 14.69(17)
O3 Co O3 K 7 . '2 565' . -35.96(8)
O3 Co O3 P 7 . '2 565' '2 565' 109.51(17)
O4 Co O3 K '8 565' . '2 565' . 56(2)
O4 Co O3 P '8 565' . '2 565' '2 565' -159(2)
K Co O4 P . . . . -166.27(14)
O3 Co O4 P '2 565' . . . 156.5(2)
O5w Co O4 P . . . . -118.5(2)
O6w Co O4 P . . . . 61.7(2)
O3 Co O4 P 7 . . . -112(2)
O4 Co O4 P '8 565' . . . -25.5(2)
K Co O5w K . . . . -.00006
K Co O5w H5w . . . . 110(3)
K Co O5w H5w . . . '8 565' -110(3)
O3 Co O5w K '2 565' . . . -45.60(6)
O3 Co O5w H5w '2 565' . . . 65(3)
O3 Co O5w H5w '2 565' . . '8 565' -156(3)
O4 Co O5w K . . . . -134.64(6)
O4 Co O5w H5w . . . . -24(3)
O4 Co O5w H5w . . . '8 565' 115(3)
O6w Co O5w K . . . . -.003(3)
O6w Co O5w H5w . . . . 110(3)
O6w Co O5w H5w . . . '8 565' -110(3)
O3 Co O5w K 7 . . . 45.60(6)
O3 Co O5w H5w 7 . . . 156(3)
O3 Co O5w H5w 7 . . '8 565' -65(3)
O4 Co O5w K '8 565' . . . 134.64(6)
O4 Co O5w H5w '8 565' . . . -115(3)
O4 Co O5w H5w '8 565' . . '8 565' 24(3)
K Co O6w H6w . . . . -48(2)
K Co O6w K . . . '3 466' 180.0000(15)
K Co O6w H6w . . . '8 565' 48(2)
O3 Co O6w H6w '2 565' . . . -2(2)
O3 Co O6w K '2 565' . . '3 466' -134.41(6)
O3 Co O6w H6w '2 565' . . '8 565' 93(2)
O4 Co O6w H6w . . . . 87(2)
O4 Co O6w K . . . '3 466' -45.36(6)
O4 Co O6w H6w . . . '8 565' -177(2)
O5w Co O6w H6w . . . . -48(2)
O5w Co O6w K . . . '3 466' -179.997(3)
O5w Co O6w H6w . . . '8 565' 48(2)
O3 Co O6w H6w 7 . . . -93(2)
O3 Co O6w K 7 . . '3 466' 134.41(6)
O3 Co O6w H6w 7 . . '8 565' 2(2)
O4 Co O6w H6w '8 565' . . . 177(2)
O4 Co O6w K '8 565' . . '3 466' 45.36(6)
O4 Co O6w H6w '8 565' . . '8 565' -87(2)
K Co O3 K . . 7 . .00(3)
O3 Co O3 K '2 565' . 7 . 35.96(8)
O4 Co O3 K . . 7 . -56(2)
O5w Co O3 K . . 7 . -49.05(9)
O6w Co O3 K . . 7 . 130.78(8)
O4 Co O3 K '8 565' . 7 . -142.08(9)
Co K O1 P . . '3 565' '3 565' 93.30(16)
Co K O1 P . . '3 565' 6 -93.30(16)
O2 K O1 P '3 566' . '3 565' '3 565' -38.0(2)
O2 K O1 P '3 566' . '3 565' 6 135.39(14)
O3 K O1 P '2 565' . '3 565' '3 565' 131.53(15)
O3 K O1 P '2 565' . '3 565' 6 -55.1(2)
O5w K O1 P . . '3 565' '3 565' 93.30(16)
O5w K O1 P . . '3 565' 6 -93.30(16)
O6w K O1 P '3 566' . '3 565' '3 565' -86.70(16)
O6w K O1 P '3 566' . '3 565' 6 86.70(16)
O2 K O1 P '6 556' . '3 565' '3 565' -135.39(14)
O2 K O1 P '6 556' . '3 565' 6 38.0(2)
O3 K O1 P 7 . '3 565' '3 565' 55.1(2)
O3 K O1 P 7 . '3 565' 6 -131.53(15)
Co K O2 H2 . . '3 566' '3 566' 11(7)
Co K O2 P . . '3 566' '3 566' 132.57(14)
O1 K O2 H2 '3 565' . '3 566' '3 566' 143(7)
O1 K O2 P '3 565' . '3 566' '3 566' -95.33(16)
O3 K O2 H2 '2 565' . '3 566' '3 566' -27(7)
O3 K O2 P '2 565' . '3 566' '3 566' 94.48(15)
O5w K O2 H2 . . '3 566' '3 566' 42(7)
O5w K O2 P . . '3 566' '3 566' 163.62(14)
O6w K O2 H2 '3 566' . '3 566' '3 566' -168(7)
O6w K O2 P '3 566' . '3 566' '3 566' -45.55(15)
O2 K O2 H2 '6 556' . '3 566' '3 566' -93(7)
O2 K O2 P '6 556' . '3 566' '3 566' 29.06(15)
O3 K O2 H2 7 . '3 566' '3 566' 27(7)
O3 K O2 P 7 . '3 566' '3 566' 148.50(16)
Co K O3 Co . . '2 565' . .00(3)
Co K O3 P . . '2 565' '2 565' -144.3(2)
O1 K O3 Co '3 565' . '2 565' . -82.15(9)
O1 K O3 P '3 565' . '2 565' '2 565' 133.57(14)
O2 K O3 Co '3 566' . '2 565' . 88.82(9)
O2 K O3 P '3 566' . '2 565' '2 565' -55.46(17)
O5w K O3 Co . . '2 565' . -39.12(7)
O5w K O3 P . . '2 565' '2 565' 176.61(18)
O6w K O3 Co '3 566' . '2 565' . 175.76(13)
O6w K O3 P '3 566' . '2 565' '2 565' 31.5(2)
O2 K O3 Co '6 556' . '2 565' . 153.60(9)
O2 K O3 P '6 556' . '2 565' '2 565' 9.33(15)
O3 K O3 Co 7 . '2 565' . 29.26(7)
O3 K O3 P 7 . '2 565' '2 565' -115.01(17)
Co K O5w Co . . . . .00006
Co K O5w H5w . . . . -126(2)
Co K O5w H5w . . . '8 565' 126(2)
O1 K O5w Co '3 565' . . . -180.0000
O1 K O5w H5w '3 565' . . . 54(2)
O1 K O5w H5w '3 565' . . '8 565' -54(2)
O2 K O5w Co '3 566' . . . -55.25(9)
O2 K O5w H5w '3 566' . . . 179(2)
O2 K O5w H5w '3 566' . . '8 565' 71(2)
O3 K O5w Co '2 565' . . . 38.33(6)
O3 K O5w H5w '2 565' . . . -88(2)
O3 K O5w H5w '2 565' . . '8 565' 164(2)
O6w K O5w Co '3 566' . . . -180.0000
O6w K O5w H5w '3 566' . . . 54(2)
O6w K O5w H5w '3 566' . . '8 565' -54(2)
O2 K O5w Co '6 556' . . . 55.25(9)
O2 K O5w H5w '6 556' . . . -71(2)
O2 K O5w H5w '6 556' . . '8 565' -179(2)
O3 K O5w Co 7 . . . -38.33(6)
O3 K O5w H5w 7 . . . -164(2)
O3 K O5w H5w 7 . . '8 565' 88(2)
Co K O3 Co . . 7 . .00(3)
O1 K O3 Co '3 565' . 7 . 82.15(9)
O2 K O3 Co '3 566' . 7 . -153.60(9)
O3 K O3 Co '2 565' . 7 . -29.26(7)
O5w K O3 Co . . 7 . 39.12(7)
O6w K O3 Co '3 566' . 7 . -175.76(13)
O2 K O3 Co '6 556' . 7 . -88.82(9)
O2 P O1 K '3 565' '3 565' '3 565' . -112.01(16)
O2 P O1 P '3 565' '3 565' '3 565' 6 75.9(3)
O4 P O1 K '3 565' '3 565' '3 565' . 129.15(15)
O4 P O1 P '3 565' '3 565' '3 565' 6 -42.9(3)
O3 P O1 K '3 565' '3 565' '3 565' . 5.38(18)
O3 P O1 P '3 565' '3 565' '3 565' 6 -166.7(2)
K O2 H2 H2 . '3 566' '3 566' 7 -7E1(4)
P O2 H2 H2 '3 566' '3 566' '3 566' 7 15E1(3)
